data_9005496
loop_
_publ_author_name
'Mookherjee, M.'
'Redfern, S. A. T.'
'Zhang, M.'

_publ_section_title
;
 Thermal response of structure and hydroxyl ion of phengite-2M_1:
 an in situ neutron diffraction and FTIR study
 Sample: T = 700 degrees C
 Note: y-coordinate altered
;
_journal_name_full 'European Journal of Mineralogy'
_journal_page_first 545
_journal_page_last 555
_journal_paper_doi 10.1127/0935-1221/2001/0013-0545
_journal_volume 13
_journal_year 2001
_chemical_formula_sum 'Al2.28 F0.04 Fe0.28 H1.96 K0.475 Mg0.2 Na0.025 O11.96 Si3.24'
_chemical_name_mineral Phengite
_space_group_IT_number 15
_symmetry_space_group_name_Hall '-C 2yc'
_symmetry_space_group_name_H-M 'C 1 2/c 1'
_cell_angle_alpha 90
_cell_angle_beta 95.694
_cell_angle_gamma 90
_cell_length_a 5.2328
_cell_length_b 9.0948
_cell_length_c 20.207
_cell_formula_units_Z 4
_cell_volume 956.932
_database_code_amcsd 0006883
_diffrn_ambient_temperature 973.15
_exptl_crystal_density_diffrn 2.681
_cod_original_formula_sum 'K.475 Na.025 Al2.28 Mg.2 Fe.28 Si3.24 O11.96 F.04 H1.96'
_cod_database_code 9005496

loop_
_space_group_symop_operation_xyz
x,y,z
1/2+x,1/2+y,z
x,-y,1/2+z
1/2+x,1/2-y,1/2+z
-x,y,1/2-z
1/2-x,1/2+y,1/2-z
-x,-y,-z
1/2-x,1/2-y,-z

loop_
_atom_site_aniso_label
_atom_site_aniso_U_11
_atom_site_aniso_U_22
_atom_site_aniso_U_33
_atom_site_aniso_U_12
_atom_site_aniso_U_13
_atom_site_aniso_U_23
H1 0.20000 0.02800 0.24000 0.06400 0.09900 0.01700

loop_
_atom_site_label
_atom_site_fract_x
_atom_site_fract_y
_atom_site_fract_z
_atom_site_occupancy
_atom_site_U_iso_or_equiv
K 0.00000 0.08800 0.25000 0.47500 0.06400
Na 0.00000 0.08800 0.25000 0.02500 0.06400
Al 0.23400 0.07990 -0.00040 0.76000 0.02200
Mg 0.23400 0.07990 -0.00040 0.10000 0.02200
Fe 0.23400 0.07990 -0.00040 0.14000 0.02200
SiT1 0.45600 0.92200 0.13170 0.81000 0.04200
AlT1 0.45600 0.92200 0.13170 0.19000 0.04200
SiT2 0.44900 0.26400 0.13240 0.81000 0.01300
AlT2 0.44900 0.26400 0.13240 0.19000 0.01300
O1 0.46100 0.94460 0.05410 1.00000 0.03000
O2 0.39300 0.25650 0.05390 1.00000 0.02000
O3 0.45700 0.56090 0.04940 0.98000 0.02700
F3 0.45700 0.56090 0.04940 0.02000 0.02700
O4 0.45000 0.09830 0.16920 1.00000 0.03600
O5 0.22600 0.82660 0.15740 1.00000 0.03600
O6 0.23900 0.35490 0.17040 1.00000 0.03400
H1 0.34700 0.64200 0.05700 0.98000 ?

loop_
_cod_related_entry_id
_cod_related_entry_database
_cod_related_entry_code
1 AMCSD 0006883
